data_4518960
loop_
_publ_author_name
'Nachtigall, Olaf'
'VanderWeide, Andrew I.'
'Brennessel, William W.'
'Jones, William D.'

_publ_section_title
;
 An Iron-Based Dehydration Catalyst for Selective Formation of Styrene
;
_journal_name_full 'ACS Catalysis'
_journal_page_first 10885
_journal_page_last 10891
_journal_paper_doi 10.1021/acscatal.1c03037
_journal_year 2021
_chemical_formula_moiety 'C23 H29 F3 Fe N3 O7 S, C F3 O3 S, C6 H12 O'
_chemical_formula_sum 'C30 H41 F6 Fe N3 O11 S2'
_chemical_formula_weight 853.63
_chemical_name_common jonon94
_chemical_name_systematic '[(FOX)Fe(CyOH)(OTf)][OTf-CyOH]'
_space_group_crystal_system triclinic
_space_group_IT_number 2
_space_group_name_Hall '-P 1'
_space_group_name_H-M_alt 'P -1'
_atom_sites_solution_hydrogens mixed
_atom_sites_solution_primary dual
_atom_sites_solution_secondary difmap
_audit_creation_date 2020-11-19
_audit_creation_method
;
Olex2 1.3-ac4
(compiled 2020.03.28 svn.rd84adfe8 for Rigaku Oxford Diffraction, GUI svn.r6032)
;
_cell_angle_alpha 77.548(2)
_cell_angle_beta 80.246(2)
_cell_angle_gamma 80.970(2)
_cell_formula_units_Z 2
_cell_length_a 10.0940(2)
_cell_length_b 13.5688(3)
_cell_length_c 14.2285(2)
_cell_measurement_reflns_used 29439
_cell_measurement_temperature 100.00(13)
_cell_measurement_theta_max 77.2340
_cell_measurement_theta_min 3.2270
_cell_volume 1860.69(6)
_computing_cell_refinement 'CrysAlisPro 1.171.40.84a (Rigaku OD, 2020)'
_computing_data_collection 'CrysAlisPro 1.171.40.84a (Rigaku OD, 2020)'
_computing_data_reduction 'CrysAlisPro 1.171.40.84a (Rigaku OD, 2020)'
_computing_molecular_graphics 'Olex2 1.3-ac4 (Dolomanov et al., 2009)'
_computing_publication_material 'Olex2 1.3-ac4 (Dolomanov et al., 2009)'
_computing_structure_refinement 'SHELXL 2018/3 (Sheldrick, 2015b)'
_computing_structure_solution 'SHELXT 2018/2 (Sheldrick, 2015a)'
_diffrn_ambient_environment N~2~
_diffrn_ambient_temperature 100.00(13)
_diffrn_detector 'Hybrid Pixel Array Detector'
_diffrn_detector_area_resol_mean 10.0000
_diffrn_detector_type HyPix
_diffrn_measured_fraction_theta_full 0.998
_diffrn_measured_fraction_theta_max 0.973
_diffrn_measurement_details
;
List of Runs (angles in degrees, time in seconds):

  # Type    Start    End  Width  t~exp~   \w     \q     \k     \f   Frames
--------------------------------------------------------------------------
  1  \w    -21.00  75.00   0.50    0.17    --   49.75 -87.00-111.00  192
  2  \w     34.00 131.00   0.50    0.68    --  105.75 -87.00-111.00  194
  3  \w     98.00 164.00   0.50    0.68    --  105.75  15.00 -60.00  132
  4  \w     98.00 178.00   0.50    0.68    --  105.75  87.00   6.00  160
  5  \w     98.00 164.00   0.50    0.68    --  105.75  15.00   0.00  132
  6  \w     98.00 178.00   0.50    0.68    --  105.75  30.00  30.00  160
  7  \w     98.00 164.00   0.50    0.68    --  105.75  15.00  90.00  132
  8  \w     92.00 178.00   0.50    0.68    --  105.75  61.00 -30.00  172
  9  \w     98.00 178.00   0.50    0.68    --  105.75  30.00-180.00  160
 10  \w     92.00 178.00   0.50    0.68    --  105.75 125.00-120.00  172
 11  \w     92.00 178.00   0.50    0.68    --  105.75  61.00  60.00  172
 12  \w     83.00 178.00   0.50    0.68    --  105.75  81.00 -84.84  190
 13  \w     92.00 178.00   0.50    0.68    --  105.75 125.00-150.00  172
 14  \w     34.00  87.00   0.50    0.68    --  105.75 -61.00-120.00  106
 15  \w     34.00 113.00   0.50    0.68    --  105.75-118.00-156.77  158
 16  \w     34.00 109.00   0.50    0.68    --  105.75 -94.00   0.00  150
 17  \w     34.00 116.00   0.50    0.68    --  105.75-125.00 150.00  164
 18  \w     34.00  87.00   0.50    0.68    --  105.75 -61.00 150.00  106
 19  \w     34.00 109.00   0.50    0.68    --  105.75 -94.00  60.00  150
 20  \w     34.00 111.00   0.50    0.68    --  105.75-108.00 -28.82  154
 21  \w     34.00 109.00   0.50    0.68    --  105.75 -94.00-180.00  150
 22  \w     34.00 127.00   0.50    0.68    --  105.75 -77.00-150.00  186
 23  \w     34.00 109.00   0.50    0.68    --  105.75 -94.00-120.00  150
 24  \w     34.00 109.00   0.50    0.68    --  105.75 -94.00-150.00  150
 25  \w     34.00  87.00   0.50    0.68    --  105.75 -61.00   0.00  106
 26  \w     34.00 109.00   0.50    0.68    --  105.75 -94.00  30.00  150
 27  \w     34.00 109.00   0.50    0.68    --  105.75 -94.00 -30.00  150
 28  \w     34.00  87.00   0.50    0.68    --  105.75 -61.00 -60.00  106
 29  \w     34.00  87.00   0.50    0.68    --  105.75 -61.00  30.00  106
 30  \w     34.00 116.00   0.50    0.68    --  105.75-125.00  90.00  164
 31  \w     34.00 109.00   0.50    0.68    --  105.75 -94.00 150.00  150
 32  \w    -23.00   5.00   0.50    0.17    --   49.75 -19.00 120.00   56
 33  \w    -23.00   5.00   0.50    0.17    --   49.75 -19.00   0.00   56
 34  \w    -23.00   5.00   0.50    0.17    --   49.75 -19.00 -60.00   56
 35  \w    -23.00   5.00   0.50    0.17    --   49.75 -19.00 -90.00   56
 36  \w    -23.00   5.00   0.50    0.17    --   49.75 -19.00 -30.00   56
 37  \w     29.00  90.00   0.50    0.17    --   49.75  77.00 -30.00  122
 38  \w     29.00 121.00   0.50    0.17    --   49.75  77.00-120.00  184
 39  \w    -30.00  22.00   0.50    0.17    --  -49.75  38.00 -90.00  104
 40  \w    -42.00 -12.00   0.50    0.68    --  -84.25  45.00-150.00   60
 41  \w    -75.00  22.00   0.50    0.17    --  -49.75  87.00   6.00  194
 42  \w    -42.00 -12.00   0.50    0.68    --  -84.25  45.00   0.00   60
 43  \w   -109.00 -12.00   0.50    0.68    --  -84.25  87.00   6.00  194
 44  \w   -121.00 -37.00   0.50    0.17    --  -49.75 -57.00 120.00  168
 45  \w   -121.00 -70.00   0.50    0.17    --  -49.75-125.00   0.00  102
 46  \w   -121.00 -70.00   0.50    0.17    --  -49.75-125.00  30.00  102
 47  \w   -121.00 -70.00   0.50    0.17    --  -49.75-125.00 120.00  102
 48  \w   -156.00 -76.00   0.50    0.68    --  -84.25 -87.00-111.00  160
;
_diffrn_measurement_device 'four-circle diffractometer'
_diffrn_measurement_device_type 'XtaLAB Synergy, Dualflex, HyPix'
_diffrn_measurement_method '\w scans'
_diffrn_orient_matrix_type 'CrysAlisPro convention (1999,Acta A55,543-557)'
_diffrn_orient_matrix_UB_11 -0.0741155000
_diffrn_orient_matrix_UB_12 -0.0886981000
_diffrn_orient_matrix_UB_13 0.0609790000
_diffrn_orient_matrix_UB_21 -0.0893366000
_diffrn_orient_matrix_UB_22 0.0106005000
_diffrn_orient_matrix_UB_23 -0.0802029000
_diffrn_orient_matrix_UB_31 0.1043497000
_diffrn_orient_matrix_UB_32 -0.0758595000
_diffrn_orient_matrix_UB_33 -0.0489038000
_diffrn_radiation_monochromator mirror
_diffrn_radiation_probe x-ray
_diffrn_radiation_type 'Cu K\a'
_diffrn_radiation_wavelength 1.54184
_diffrn_reflns_av_R_equivalents 0.0710
_diffrn_reflns_av_unetI/netI 0.0384
_diffrn_reflns_Laue_measured_fraction_full 0.998
_diffrn_reflns_Laue_measured_fraction_max 0.973
_diffrn_reflns_limit_h_max 12
_diffrn_reflns_limit_h_min -12
_diffrn_reflns_limit_k_max 16
_diffrn_reflns_limit_k_min -17
_diffrn_reflns_limit_l_max 16
_diffrn_reflns_limit_l_min -18
_diffrn_reflns_number 46235
_diffrn_reflns_point_group_measured_fraction_full 0.998
_diffrn_reflns_point_group_measured_fraction_max 0.973
_diffrn_reflns_theta_full 74.504
_diffrn_reflns_theta_max 79.127
_diffrn_reflns_theta_min 3.213
_diffrn_source 'micro-focus sealed X-ray tube'
_diffrn_source_type 'PhotonJet (Cu) X-ray Source'
_exptl_absorpt_coefficient_mu 5.107
_exptl_absorpt_correction_T_max 1.00000
_exptl_absorpt_correction_T_min 0.58008
_exptl_absorpt_correction_type multi-scan
_exptl_absorpt_process_details
;
CrysAlisPro 1.171.40.84a (Rigaku Oxford Diffraction, 2020)
Empirical absorption correction using spherical harmonics,
implemented in SCALE3 ABSPACK scaling algorithm.
;
_exptl_crystal_colour 'light yellow'
_exptl_crystal_colour_modifier light
_exptl_crystal_colour_primary yellow
_exptl_crystal_density_diffrn 1.524
_exptl_crystal_description block
_exptl_crystal_F_000 884
_exptl_crystal_size_max 0.237
_exptl_crystal_size_mid 0.135
_exptl_crystal_size_min 0.0159
_refine_diff_density_max 0.528
_refine_diff_density_min -0.613
_refine_diff_density_rms 0.088
_refine_ls_extinction_method none
_refine_ls_goodness_of_fit_ref 1.127
_refine_ls_hydrogen_treatment mixed
_refine_ls_matrix_type full
_refine_ls_number_parameters 490
_refine_ls_number_reflns 7836
_refine_ls_number_restraints 0
_refine_ls_restrained_S_all 1.127
_refine_ls_R_factor_all 0.0538
_refine_ls_R_factor_gt 0.0508
_refine_ls_shift/su_max 0.001
_refine_ls_shift/su_mean 0.000
_refine_ls_structure_factor_coef Fsqd
_refine_ls_weighting_details 'w=1/[\s^2^(Fo^2^)+(0.0865P)^2^+1.2450P] where P=(Fo^2^+2Fc^2^)/3'
_refine_ls_weighting_scheme calc
_refine_ls_wR_factor_gt 0.1407
_refine_ls_wR_factor_ref 0.1472
_reflns_Friedel_coverage 0.000
_reflns_number_gt 7318
_reflns_number_total 7836
_reflns_threshold_expression 'I > 2\s(I)'
_cod_data_source_file cs1c03037_si_002.cif
_cod_data_source_block B
_cod_original_cell_volume 1860.70(6)
_cod_database_code 4518960
_shelx_shelxl_version_number 2018/3
_shelx_space_group_comment
;
The symmetry employed for this shelxl refinement is uniquely defined
by the following loop, which should always be used as a source of
symmetry information in preference to the above space-group names.
They are only intended as comments.
;
_shelx_estimated_absorpt_t_max 0.923
_shelx_estimated_absorpt_t_min 0.377
_reflns_odcompleteness_completeness 99.86
_reflns_odcompleteness_iscentric 1
_reflns_odcompleteness_theta 74.33
_olex2_refinement_description
;
1. Fixed Uiso
 At 1.2 times of:
  All C(H) groups, All C(H,H) groups
2.a Ternary CH refined with riding coordinates:
 C4(H4), C6(H6), C18(H18), C25(H25)
2.b Secondary CH2 refined with riding coordinates:
 C1(H1A,H1B), C3(H3A,H3B), C5(H5A,H5B), C19(H19A,H19B), C20(H20A,H20B),
 C21(H21A,H21B), C22(H22A,H22B), C23(H23A,H23B), C26(H26A,H26B), C27(H27A,H27B),
  C28(H28A,H28B), C29(H29A,H29B), C30(H30A,H30B)
2.c Aromatic/amide H refined with riding coordinates:
 C8(H8), C9(H9), C10(H10), C11(H11), C13(H13), C14(H14), C15(H15), C16(H16)
;
_olex2_submission_original_sample_id jonon94
_olex2_submission_special_instructions 'No special instructions were received'
_oxdiff_exptl_absorpt_empirical_details
;
Empirical correction (ABSPACK) includes:
- Absorption correction using spherical harmonics
- Frame scaling
;
_oxdiff_exptl_absorpt_empirical_full_max 2.577
_oxdiff_exptl_absorpt_empirical_full_min 0.490

loop_
_space_group_symop_operation_xyz
'x, y, z'
'-x, -y, -z'

loop_
_atom_site_label
_atom_site_type_symbol
_atom_site_fract_x
_atom_site_fract_y
_atom_site_fract_z
_atom_site_U_iso_or_equiv
_atom_site_adp_type
_atom_site_occupancy
_atom_site_site_symmetry_order
_atom_site_calc_flag
_atom_site_refinement_flags_posn
_atom_site_refinement_flags_adp
_atom_site_refinement_flags_occupancy
_atom_site_disorder_assembly
_atom_site_disorder_group
Fe1 Fe 0.39222(3) 0.29962(3) 0.30484(3) 0.01909(12) Uani 1 1 d . . . . .
S1 S 0.16461(6) 0.22288(4) 0.51116(4) 0.02345(14) Uani 1 1 d . . . . .
F1 F 0.1318(2) 0.19948(16) 0.69963(12) 0.0494(5) Uani 1 1 d . . . . .
F2 F 0.32007(19) 0.12177(14) 0.63905(13) 0.0418(4) Uani 1 1 d . . . . .
F3 F 0.2952(2) 0.28447(16) 0.62690(16) 0.0554(5) Uani 1 1 d . . . . .
O1 O 0.51174(19) 0.37572(13) 0.18164(13) 0.0252(4) Uani 1 1 d . . . . .
H1 H 0.571(4) 0.358(3) 0.130(3) 0.052(11) Uiso 1 1 d . . . . .
O2 O 0.62997(17) 0.47880(13) 0.39663(13) 0.0231(3) Uani 1 1 d . . . . .
O3 O 0.33710(17) 0.59044(12) 0.38045(13) 0.0234(4) Uani 1 1 d . . . . .
O4 O 0.2865(2) 0.22924(17) 0.44069(15) 0.0368(5) Uani 1 1 d . . . . .
O5 O 0.0723(2) 0.31475(16) 0.50674(16) 0.0398(5) Uani 1 1 d . . . . .
O6 O 0.1070(2) 0.13107(15) 0.52026(16) 0.0359(4) Uani 1 1 d . . . . .
O7 O 0.37115(19) 0.18770(13) 0.23421(15) 0.0279(4) Uani 1 1 d . . . . .
H7 H 0.352(6) 0.208(4) 0.169(4) 0.090(17) Uiso 1 1 d . . . . .
N1 N 0.4382(2) 0.43285(15) 0.35371(14) 0.0195(4) Uani 1 1 d . . . . .
N2 N 0.5657(2) 0.23736(15) 0.37471(15) 0.0211(4) Uani 1 1 d . . . . .
N3 N 0.2156(2) 0.40796(16) 0.28271(16) 0.0233(4) Uani 1 1 d . . . . .
C1 C 0.4929(3) 0.48450(18) 0.17199(18) 0.0247(5) Uani 1 1 d . . . . .
H1A H 0.405487 0.512466 0.151522 0.030 Uiso 1 1 calc R U . . .
H1B H 0.562880 0.514079 0.123516 0.030 Uiso 1 1 calc R U . . .
C2 C 0.5002(2) 0.50929(17) 0.27086(17) 0.0214(5) Uani 1 1 d . . . . .
C3 C 0.6450(2) 0.50052(18) 0.29241(18) 0.0229(5) Uani 1 1 d . . . . .
H3A H 0.702345 0.445923 0.265645 0.027 Uiso 1 1 calc R U . . .
H3B H 0.683442 0.563650 0.266070 0.027 Uiso 1 1 calc R U . . .
C4 C 0.5399(2) 0.40360(17) 0.42243(17) 0.0202(4) Uani 1 1 d . . . . .
H4 H 0.494216 0.403013 0.489012 0.024 Uiso 1 1 calc R U . . .
C5 C 0.4176(3) 0.61234(18) 0.28690(18) 0.0246(5) Uani 1 1 d . . . . .
H5A H 0.477597 0.661883 0.285993 0.029 Uiso 1 1 calc R U . . .
H5B H 0.360180 0.638939 0.236623 0.029 Uiso 1 1 calc R U . . .
C6 C 0.3102(2) 0.48897(17) 0.39091(17) 0.0210(5) Uani 1 1 d . . . . .
H6 H 0.282304 0.460068 0.459439 0.025 Uiso 1 1 calc R U . . .
C7 C 0.6194(2) 0.29918(18) 0.41558(17) 0.0202(4) Uani 1 1 d . . . . .
C8 C 0.7417(3) 0.2702(2) 0.45265(19) 0.0258(5) Uani 1 1 d . . . . .
H8 H 0.778314 0.315094 0.479024 0.031 Uiso 1 1 calc R U . . .
C9 C 0.8083(3) 0.1729(2) 0.44954(19) 0.0273(5) Uani 1 1 d . . . . .
H9 H 0.891026 0.151954 0.472693 0.033 Uiso 1 1 calc R U . . .
C10 C 0.7488(3) 0.1073(2) 0.4111(2) 0.0290(5) Uani 1 1 d . . . . .
H10 H 0.788979 0.040824 0.410901 0.035 Uiso 1 1 calc R U . . .
C11 C 0.6296(3) 0.14273(19) 0.3736(2) 0.0268(5) Uani 1 1 d . . . . .
H11 H 0.591484 0.099431 0.346217 0.032 Uiso 1 1 calc R U . . .
C12 C 0.2003(2) 0.48551(18) 0.32991(17) 0.0220(5) Uani 1 1 d . . . . .
C13 C 0.0922(3) 0.5627(2) 0.3219(2) 0.0297(5) Uani 1 1 d . . . . .
H13 H 0.082308 0.614604 0.356893 0.036 Uiso 1 1 calc R U . . .
C14 C -0.0009(3) 0.5609(2) 0.2606(2) 0.0334(6) Uani 1 1 d . . . . .
H14 H -0.073223 0.612297 0.253293 0.040 Uiso 1 1 calc R U . . .
C15 C 0.0155(3) 0.4818(2) 0.2107(2) 0.0325(6) Uani 1 1 d . . . . .
H15 H -0.044890 0.479497 0.168848 0.039 Uiso 1 1 calc R U . . .
C16 C 0.1244(3) 0.4057(2) 0.2246(2) 0.0279(5) Uani 1 1 d . . . . .
H16 H 0.134302 0.351492 0.192612 0.033 Uiso 1 1 calc R U . . .
C17 C 0.2314(3) 0.2063(2) 0.6249(2) 0.0322(6) Uani 1 1 d . . . . .
C18 C 0.3165(3) 0.09208(18) 0.27741(19) 0.0243(5) Uani 1 1 d . . . . .
H18 H 0.327137 0.075695 0.346455 0.029 Uiso 1 1 calc R U . . .
C19 C 0.3966(3) 0.0077(2) 0.2297(2) 0.0306(6) Uani 1 1 d . . . . .
H19A H 0.491113 0.001557 0.238165 0.037 Uiso 1 1 calc R U . . .
H19B H 0.391229 0.023935 0.160494 0.037 Uiso 1 1 calc R U . . .
C20 C 0.3411(4) -0.0936(2) 0.2745(3) 0.0435(8) Uani 1 1 d . . . . .
H20A H 0.389198 -0.145839 0.239940 0.052 Uiso 1 1 calc R U . . .
H20B H 0.356542 -0.113734 0.341770 0.052 Uiso 1 1 calc R U . . .
C21 C 0.1906(4) -0.0852(3) 0.2696(3) 0.0482(8) Uani 1 1 d . . . . .
H21A H 0.157063 -0.148527 0.303119 0.058 Uiso 1 1 calc R U . . .
H21B H 0.176307 -0.074122 0.202159 0.058 Uiso 1 1 calc R U . . .
C22 C 0.1112(3) 0.0020(2) 0.3155(2) 0.0393(7) Uani 1 1 d . . . . .
H22A H 0.116141 -0.013133 0.384760 0.047 Uiso 1 1 calc R U . . .
H22B H 0.016670 0.008324 0.306988 0.047 Uiso 1 1 calc R U . . .
C23 C 0.1669(3) 0.1024(2) 0.2699(2) 0.0288(5) Uani 1 1 d . . . . .
H23A H 0.153475 0.121394 0.202148 0.035 Uiso 1 1 calc R U . . .
H23B H 0.118453 0.155620 0.303102 0.035 Uiso 1 1 calc R U . . .
S2 S 0.31500(7) 0.27827(5) -0.04691(5) 0.03028(16) Uani 1 1 d . . . . .
F4 F 0.3303(2) 0.15701(19) -0.16857(16) 0.0612(6) Uani 1 1 d . . . . .
F5 F 0.1746(3) 0.1331(2) -0.0474(3) 0.0834(9) Uani 1 1 d . . . . .
F6 F 0.3837(3) 0.08226(15) -0.03033(16) 0.0559(5) Uani 1 1 d . . . . .
O8 O 0.2851(3) 0.26200(17) 0.05728(15) 0.0433(5) Uani 1 1 d . . . . .
O9 O 0.4543(2) 0.29068(19) -0.08515(17) 0.0434(5) Uani 1 1 d . . . . .
O10 O 0.2183(3) 0.34818(19) -0.09771(17) 0.0471(6) Uani 1 1 d . . . . .
C24 C 0.2999(3) 0.1550(3) -0.0741(2) 0.0396(7) Uani 1 1 d . . . . .
O11 O 0.6354(2) 0.33756(18) 0.01715(15) 0.0377(5) Uani 1 1 d . . . . .
H11A H 0.566(4) 0.319(3) -0.009(3) 0.048(11) Uiso 1 1 d . . . . .
C25 C 0.7781(3) 0.3165(3) -0.0193(2) 0.0450(7) Uani 1 1 d . . . . .
H25 H 0.800070 0.368044 -0.077460 0.054 Uiso 1 1 calc R U . . .
C26 C 0.8591(4) 0.3261(4) 0.0568(3) 0.0606(11) Uani 1 1 d . . . . .
H26A H 0.953814 0.324321 0.028895 0.073 Uiso 1 1 calc R U . . .
H26B H 0.830137 0.391741 0.075257 0.073 Uiso 1 1 calc R U . . .
C27 C 0.8461(4) 0.2462(5) 0.1442(3) 0.0729(14) Uani 1 1 d . . . . .
H27A H 0.754493 0.254566 0.178243 0.087 Uiso 1 1 calc R U . . .
H27B H 0.907539 0.253316 0.187184 0.087 Uiso 1 1 calc R U . . .
C28 C 0.8773(5) 0.1408(5) 0.1202(4) 0.0859(18) Uani 1 1 d . . . . .
H28A H 0.857694 0.090385 0.178718 0.103 Uiso 1 1 calc R U . . .
H28B H 0.972803 0.128007 0.095686 0.103 Uiso 1 1 calc R U . . .
C29 C 0.7909(7) 0.1313(4) 0.0427(6) 0.103(2) Uani 1 1 d . . . . .
H29A H 0.817478 0.065638 0.023961 0.124 Uiso 1 1 calc R U . . .
H29B H 0.696072 0.135214 0.070524 0.124 Uiso 1 1 calc R U . . .
C30 C 0.8092(5) 0.2150(4) -0.0467(3) 0.0682(13) Uani 1 1 d . . . . .
H30A H 0.901868 0.206582 -0.078827 0.082 Uiso 1 1 calc R U . . .
H30B H 0.749669 0.210120 -0.091827 0.082 Uiso 1 1 calc R U . . .

loop_
_atom_site_aniso_label
_atom_site_aniso_U_11
_atom_site_aniso_U_22
_atom_site_aniso_U_33
_atom_site_aniso_U_23
_atom_site_aniso_U_13
_atom_site_aniso_U_12
Fe1 0.01931(19) 0.01851(19) 0.0217(2) -0.01024(14) -0.00150(13) -0.00181(13)
S1 0.0242(3) 0.0223(3) 0.0228(3) -0.0067(2) 0.0023(2) -0.0025(2)
F1 0.0575(11) 0.0624(13) 0.0244(9) -0.0131(8) 0.0016(8) 0.0031(9)
F2 0.0448(10) 0.0433(10) 0.0411(10) -0.0142(8) -0.0177(8) 0.0046(8)
F3 0.0780(15) 0.0457(11) 0.0567(13) -0.0195(9) -0.0250(11) -0.0205(10)
O1 0.0337(9) 0.0205(8) 0.0213(8) -0.0088(7) 0.0033(7) -0.0047(7)
O2 0.0258(8) 0.0219(8) 0.0238(8) -0.0069(7) -0.0033(6) -0.0064(6)
O3 0.0279(8) 0.0187(8) 0.0255(9) -0.0112(7) -0.0008(7) -0.0022(6)
O4 0.0309(10) 0.0454(12) 0.0275(10) -0.0003(9) 0.0062(8) -0.0055(8)
O5 0.0447(12) 0.0335(11) 0.0347(11) -0.0083(9) -0.0014(9) 0.0123(9)
O6 0.0395(11) 0.0301(10) 0.0410(11) -0.0013(8) -0.0135(9) -0.0120(8)
O7 0.0348(9) 0.0196(8) 0.0315(10) -0.0085(7) -0.0035(8) -0.0070(7)
N1 0.0215(9) 0.0174(9) 0.0211(9) -0.0085(7) -0.0003(7) -0.0033(7)
N2 0.0214(9) 0.0181(9) 0.0243(10) -0.0070(8) -0.0017(7) -0.0018(7)
N3 0.0215(9) 0.0236(10) 0.0275(10) -0.0109(8) -0.0035(8) -0.0020(8)
C1 0.0320(12) 0.0197(11) 0.0238(12) -0.0065(9) -0.0017(9) -0.0062(9)
C2 0.0273(11) 0.0168(10) 0.0201(11) -0.0050(8) 0.0012(9) -0.0055(9)
C3 0.0255(11) 0.0221(11) 0.0218(11) -0.0059(9) 0.0000(9) -0.0066(9)
C4 0.0222(10) 0.0179(10) 0.0225(11) -0.0066(9) -0.0030(8) -0.0051(8)
C5 0.0297(12) 0.0203(11) 0.0240(12) -0.0066(9) -0.0020(9) -0.0025(9)
C6 0.0242(11) 0.0173(10) 0.0231(11) -0.0102(9) 0.0004(9) -0.0023(8)
C7 0.0218(10) 0.0210(11) 0.0186(10) -0.0061(8) -0.0011(8) -0.0033(8)
C8 0.0276(12) 0.0259(12) 0.0258(12) -0.0084(10) -0.0062(9) -0.0020(9)
C9 0.0281(12) 0.0264(12) 0.0265(12) -0.0047(10) -0.0060(10) 0.0013(10)
C10 0.0289(12) 0.0232(12) 0.0345(14) -0.0088(10) -0.0033(10) 0.0010(10)
C11 0.0272(12) 0.0213(12) 0.0338(13) -0.0106(10) -0.0041(10) -0.0013(9)
C12 0.0218(11) 0.0221(11) 0.0224(11) -0.0091(9) 0.0002(9) -0.0008(9)
C13 0.0259(12) 0.0297(13) 0.0359(14) -0.0163(11) -0.0032(10) 0.0012(10)
C14 0.0243(12) 0.0344(14) 0.0439(16) -0.0157(12) -0.0076(11) 0.0038(10)
C15 0.0248(12) 0.0368(15) 0.0404(15) -0.0160(12) -0.0086(11) -0.0014(11)
C16 0.0238(11) 0.0289(13) 0.0352(14) -0.0152(11) -0.0055(10) -0.0021(10)
C17 0.0395(14) 0.0301(13) 0.0301(14) -0.0122(11) -0.0030(11) -0.0067(11)
C18 0.0292(12) 0.0180(11) 0.0269(12) -0.0067(9) -0.0011(9) -0.0062(9)
C19 0.0332(13) 0.0243(12) 0.0337(14) -0.0109(11) 0.0029(11) -0.0028(10)
C20 0.0551(19) 0.0204(13) 0.0530(19) -0.0129(13) 0.0071(15) -0.0072(12)
C21 0.058(2) 0.0364(16) 0.056(2) -0.0198(15) 0.0086(16) -0.0240(15)
C22 0.0379(15) 0.0383(16) 0.0422(17) -0.0097(13) 0.0051(12) -0.0154(12)
C23 0.0308(13) 0.0296(13) 0.0275(13) -0.0095(10) 0.0000(10) -0.0067(10)
S2 0.0372(3) 0.0290(3) 0.0244(3) -0.0062(2) -0.0008(2) -0.0059(3)
F4 0.0691(14) 0.0760(15) 0.0494(12) -0.0408(11) -0.0201(10) 0.0103(11)
F5 0.0504(13) 0.0706(16) 0.140(3) -0.0483(17) 0.0130(15) -0.0286(12)
F6 0.0790(15) 0.0354(10) 0.0527(12) -0.0128(9) -0.0133(11) 0.0046(10)
O8 0.0624(14) 0.0394(12) 0.0272(11) -0.0122(9) -0.0016(9) -0.0005(10)
O9 0.0417(12) 0.0501(13) 0.0407(12) -0.0084(10) -0.0020(9) -0.0169(10)
O10 0.0519(13) 0.0449(13) 0.0372(12) -0.0012(10) -0.0070(10) 0.0070(10)
C24 0.0379(15) 0.0412(16) 0.0432(17) -0.0184(14) -0.0014(13) -0.0056(12)
O11 0.0351(11) 0.0488(12) 0.0298(10) -0.0163(9) -0.0039(8) 0.0042(9)
C25 0.0404(16) 0.057(2) 0.0335(16) -0.0097(14) 0.0045(13) -0.0033(14)
C26 0.0365(17) 0.083(3) 0.074(3) -0.040(2) -0.0039(17) -0.0121(18)
C27 0.047(2) 0.125(4) 0.044(2) -0.029(2) -0.0130(17) 0.021(2)
C28 0.059(3) 0.099(4) 0.074(3) 0.024(3) -0.012(2) 0.016(3)
C29 0.089(4) 0.044(2) 0.183(7) -0.022(3) -0.045(4) 0.001(2)
C30 0.064(2) 0.082(3) 0.070(3) -0.049(2) -0.029(2) 0.025(2)

loop_
_atom_type_symbol
_atom_type_description
_atom_type_scat_dispersion_real
_atom_type_scat_dispersion_imag
_atom_type_scat_source
C C 0.0181 0.0091 'International Tables Vol C Tables 4.2.6.8 and 6.1.1.4'
H H 0.0000 0.0000 'International Tables Vol C Tables 4.2.6.8 and 6.1.1.4'
F F 0.0727 0.0534 'International Tables Vol C Tables 4.2.6.8 and 6.1.1.4'
Fe Fe -1.1336 3.1974 'International Tables Vol C Tables 4.2.6.8 and 6.1.1.4'
N N 0.0311 0.0180 'International Tables Vol C Tables 4.2.6.8 and 6.1.1.4'
O O 0.0492 0.0322 'International Tables Vol C Tables 4.2.6.8 and 6.1.1.4'
S S 0.3331 0.5567 'International Tables Vol C Tables 4.2.6.8 and 6.1.1.4'

loop_
_geom_angle_atom_site_label_1
_geom_angle_atom_site_label_2
_geom_angle_atom_site_label_3
_geom_angle
_geom_angle_site_symmetry_1
_geom_angle_site_symmetry_3
_geom_angle_publ_flag
O1 Fe1 O4 172.66(8) . . ?
O1 Fe1 N1 76.39(7) . . ?
O1 Fe1 N2 91.97(8) . . ?
O1 Fe1 N3 93.17(8) . . ?
O4 Fe1 N1 97.44(8) . . ?
O7 Fe1 O1 92.34(7) . . ?
O7 Fe1 O4 93.81(8) . . ?
O7 Fe1 N1 168.73(8) . . ?
O7 Fe1 N2 102.64(8) . . ?
O7 Fe1 N3 103.98(8) . . ?
N2 Fe1 O4 82.78(8) . . ?
N2 Fe1 N1 78.25(8) . . ?
N2 Fe1 N3 152.63(8) . . ?
N3 Fe1 O4 89.23(8) . . ?
N3 Fe1 N1 76.90(8) . . ?
O4 S1 C17 102.00(13) . . ?
O5 S1 O4 114.87(13) . . ?
O5 S1 C17 104.97(13) . . ?
O6 S1 O4 112.82(13) . . ?
O6 S1 O5 116.55(14) . . ?
O6 S1 C17 103.36(13) . . ?
Fe1 O1 H1 137(3) . . ?
C1 O1 Fe1 113.68(14) . . ?
C1 O1 H1 110(3) . . ?
C4 O2 C3 103.12(17) . . ?
C6 O3 C5 105.11(17) . . ?
S1 O4 Fe1 150.30(14) . . ?
Fe1 O7 H7 117(3) . . ?
C18 O7 Fe1 126.94(15) . . ?
C18 O7 H7 109(3) . . ?
C2 N1 Fe1 112.46(13) . . ?
C4 N1 Fe1 111.82(13) . . ?
C4 N1 C2 104.85(17) . . ?
C6 N1 Fe1 108.70(14) . . ?
C6 N1 C2 104.04(17) . . ?
C6 N1 C4 114.73(18) . . ?
C7 N2 Fe1 117.43(16) . . ?
C7 N2 C11 118.6(2) . . ?
C11 N2 Fe1 123.74(17) . . ?
C12 N3 Fe1 115.24(16) . . ?
C12 N3 C16 118.8(2) . . ?
C16 N3 Fe1 125.89(17) . . ?
O1 C1 H1A 110.1 . . ?
O1 C1 H1B 110.1 . . ?
O1 C1 C2 108.18(19) . . ?
H1A C1 H1B 108.4 . . ?
C2 C1 H1A 110.1 . . ?
C2 C1 H1B 110.1 . . ?
N1 C2 C1 111.68(18) . . ?
N1 C2 C3 102.40(19) . . ?
N1 C2 C5 103.50(18) . . ?
C1 C2 C5 113.5(2) . . ?
C3 C2 C1 113.0(2) . . ?
C3 C2 C5 111.81(19) . . ?
O2 C3 C2 103.32(18) . . ?
O2 C3 H3A 111.1 . . ?
O2 C3 H3B 111.1 . . ?
C2 C3 H3A 111.1 . . ?
C2 C3 H3B 111.1 . . ?
H3A C3 H3B 109.1 . . ?
O2 C4 N1 106.78(18) . . ?
O2 C4 H4 109.6 . . ?
O2 C4 C7 109.62(18) . . ?
N1 C4 H4 109.6 . . ?
N1 C4 C7 111.61(18) . . ?
C7 C4 H4 109.6 . . ?
O3 C5 C2 105.46(19) . . ?
O3 C5 H5A 110.6 . . ?
O3 C5 H5B 110.6 . . ?
C2 C5 H5A 110.6 . . ?
C2 C5 H5B 110.6 . . ?
H5A C5 H5B 108.8 . . ?
O3 C6 N1 105.61(18) . . ?
O3 C6 H6 110.4 . . ?
O3 C6 C12 110.13(19) . . ?
N1 C6 H6 110.4 . . ?
N1 C6 C12 109.67(18) . . ?
C12 C6 H6 110.4 . . ?
N2 C7 C4 117.7(2) . . ?
N2 C7 C8 122.1(2) . . ?
C8 C7 C4 120.2(2) . . ?
C7 C8 H8 120.6 . . ?
C9 C8 C7 118.8(2) . . ?
C9 C8 H8 120.6 . . ?
C8 C9 H9 120.6 . . ?
C8 C9 C10 118.8(2) . . ?
C10 C9 H9 120.6 . . ?
C9 C10 H10 120.6 . . ?
C11 C10 C9 118.8(2) . . ?
C11 C10 H10 120.6 . . ?
N2 C11 C10 122.8(2) . . ?
N2 C11 H11 118.6 . . ?
C10 C11 H11 118.6 . . ?
N3 C12 C6 117.5(2) . . ?
N3 C12 C13 122.2(2) . . ?
C13 C12 C6 120.2(2) . . ?
C12 C13 H13 120.6 . . ?
C12 C13 C14 118.8(2) . . ?
C14 C13 H13 120.6 . . ?
C13 C14 H14 120.4 . . ?
C15 C14 C13 119.3(2) . . ?
C15 C14 H14 120.4 . . ?
C14 C15 H15 120.7 . . ?
C14 C15 C16 118.6(3) . . ?
C16 C15 H15 120.7 . . ?
N3 C16 C15 122.3(2) . . ?
N3 C16 H16 118.8 . . ?
C15 C16 H16 118.8 . . ?
F1 C17 S1 110.7(2) . . ?
F1 C17 F2 108.0(2) . . ?
F1 C17 F3 107.7(2) . . ?
F2 C17 S1 111.52(18) . . ?
F3 C17 S1 111.3(2) . . ?
F3 C17 F2 107.5(2) . . ?
O7 C18 H18 108.1 . . ?
O7 C18 C19 109.7(2) . . ?
O7 C18 C23 110.7(2) . . ?
C19 C18 H18 108.1 . . ?
C19 C18 C23 112.0(2) . . ?
C23 C18 H18 108.1 . . ?
C18 C19 H19A 109.6 . . ?
C18 C19 H19B 109.6 . . ?
C18 C19 C20 110.4(2) . . ?
H19A C19 H19B 108.1 . . ?
C20 C19 H19A 109.6 . . ?
C20 C19 H19B 109.6 . . ?
C19 C20 H20A 109.4 . . ?
C19 C20 H20B 109.4 . . ?
H20A C20 H20B 108.0 . . ?
C21 C20 C19 111.3(3) . . ?
C21 C20 H20A 109.4 . . ?
C21 C20 H20B 109.4 . . ?
C20 C21 H21A 109.3 . . ?
C20 C21 H21B 109.3 . . ?
C20 C21 C22 111.5(3) . . ?
H21A C21 H21B 108.0 . . ?
C22 C21 H21A 109.3 . . ?
C22 C21 H21B 109.3 . . ?
C21 C22 H22A 109.4 . . ?
C21 C22 H22B 109.4 . . ?
C21 C22 C23 111.3(2) . . ?
H22A C22 H22B 108.0 . . ?
C23 C22 H22A 109.4 . . ?
C23 C22 H22B 109.4 . . ?
C18 C23 C22 110.1(2) . . ?
C18 C23 H23A 109.6 . . ?
C18 C23 H23B 109.6 . . ?
C22 C23 H23A 109.6 . . ?
C22 C23 H23B 109.6 . . ?
H23A C23 H23B 108.2 . . ?
O8 S2 O9 114.64(15) . . ?
O8 S2 C24 103.37(15) . . ?
O9 S2 C24 102.13(14) . . ?
O10 S2 O8 115.11(14) . . ?
O10 S2 O9 114.65(15) . . ?
O10 S2 C24 104.69(16) . . ?
F4 C24 S2 110.4(2) . . ?
F5 C24 S2 110.4(2) . . ?
F5 C24 F4 107.7(3) . . ?
F6 C24 S2 111.2(2) . . ?
F6 C24 F4 107.4(3) . . ?
F6 C24 F5 109.7(3) . . ?
C25 O11 H11A 123(2) . . ?
O11 C25 H25 108.3 . . ?
O11 C25 C26 108.2(3) . . ?
O11 C25 C30 111.2(3) . . ?
C26 C25 H25 108.3 . . ?
C30 C25 H25 108.3 . . ?
C30 C25 C26 112.3(3) . . ?
C25 C26 H26A 108.8 . . ?
C25 C26 H26B 108.8 . . ?
H26A C26 H26B 107.7 . . ?
C27 C26 C25 113.8(4) . . ?
C27 C26 H26A 108.8 . . ?
C27 C26 H26B 108.8 . . ?
C26 C27 H27A 109.2 . . ?
C26 C27 H27B 109.2 . . ?
C26 C27 C28 112.0(4) . . ?
H27A C27 H27B 107.9 . . ?
C28 C27 H27A 109.2 . . ?
C28 C27 H27B 109.2 . . ?
C27 C28 H28A 109.6 . . ?
C27 C28 H28B 109.6 . . ?
C27 C28 C29 110.3(4) . . ?
H28A C28 H28B 108.1 . . ?
C29 C28 H28A 109.6 . . ?
C29 C28 H28B 109.6 . . ?
C28 C29 H29A 109.4 . . ?
C28 C29 H29B 109.4 . . ?
H29A C29 H29B 108.0 . . ?
C30 C29 C28 111.2(4) . . ?
C30 C29 H29A 109.4 . . ?
C30 C29 H29B 109.4 . . ?
C25 C30 C29 110.6(4) . . ?
C25 C30 H30A 109.5 . . ?
C25 C30 H30B 109.5 . . ?
C29 C30 H30A 109.5 . . ?
C29 C30 H30B 109.5 . . ?
H30A C30 H30B 108.1 . . ?

loop_
_geom_bond_atom_site_label_1
_geom_bond_atom_site_label_2
_geom_bond_distance
_geom_bond_site_symmetry_2
_geom_bond_publ_flag
Fe1 O1 2.1186(18) . ?
Fe1 O4 2.1478(19) . ?
Fe1 O7 2.0478(18) . ?
Fe1 N1 2.2096(19) . ?
Fe1 N2 2.129(2) . ?
Fe1 N3 2.146(2) . ?
S1 O4 1.4504(19) . ?
S1 O5 1.431(2) . ?
S1 O6 1.428(2) . ?
S1 C17 1.814(3) . ?
F1 C17 1.331(3) . ?
F2 C17 1.340(3) . ?
F3 C17 1.332(3) . ?
O1 H1 0.92(4) . ?
O1 C1 1.438(3) . ?
O2 C3 1.435(3) . ?
O2 C4 1.421(3) . ?
O3 C5 1.435(3) . ?
O3 C6 1.417(3) . ?
O7 H7 0.95(6) . ?
O7 C18 1.460(3) . ?
N1 C2 1.511(3) . ?
N1 C4 1.487(3) . ?
N1 C6 1.471(3) . ?
N2 C7 1.340(3) . ?
N2 C11 1.345(3) . ?
N3 C12 1.342(3) . ?
N3 C16 1.345(3) . ?
C1 H1A 0.9700 . ?
C1 H1B 0.9700 . ?
C1 C2 1.531(3) . ?
C2 C3 1.526(3) . ?
C2 C5 1.552(3) . ?
C3 H3A 0.9700 . ?
C3 H3B 0.9700 . ?
C4 H4 0.9800 . ?
C4 C7 1.528(3) . ?
C5 H5A 0.9700 . ?
C5 H5B 0.9700 . ?
C6 H6 0.9800 . ?
C6 C12 1.531(3) . ?
C7 C8 1.392(3) . ?
C8 H8 0.9300 . ?
C8 C9 1.390(4) . ?
C9 H9 0.9300 . ?
C9 C10 1.392(4) . ?
C10 H10 0.9300 . ?
C10 C11 1.375(4) . ?
C11 H11 0.9300 . ?
C12 C13 1.390(3) . ?
C13 H13 0.9300 . ?
C13 C14 1.392(4) . ?
C14 H14 0.9300 . ?
C14 C15 1.385(4) . ?
C15 H15 0.9300 . ?
C15 C16 1.394(4) . ?
C16 H16 0.9300 . ?
C18 H18 0.9800 . ?
C18 C19 1.512(3) . ?
C18 C23 1.514(4) . ?
C19 H19A 0.9700 . ?
C19 H19B 0.9700 . ?
C19 C20 1.534(4) . ?
C20 H20A 0.9700 . ?
C20 H20B 0.9700 . ?
C20 C21 1.518(5) . ?
C21 H21A 0.9700 . ?
C21 H21B 0.9700 . ?
C21 C22 1.526(4) . ?
C22 H22A 0.9700 . ?
C22 H22B 0.9700 . ?
C22 C23 1.527(4) . ?
C23 H23A 0.9700 . ?
C23 H23B 0.9700 . ?
S2 O8 1.437(2) . ?
S2 O9 1.441(2) . ?
S2 O10 1.424(2) . ?
S2 C24 1.831(3) . ?
F4 C24 1.323(4) . ?
F5 C24 1.319(4) . ?
F6 C24 1.315(4) . ?
O11 H11A 0.93(4) . ?
O11 C25 1.452(4) . ?
C25 H25 0.9800 . ?
C25 C26 1.500(5) . ?
C25 C30 1.483(5) . ?
C26 H26A 0.9700 . ?
C26 H26B 0.9700 . ?
C26 C27 1.465(7) . ?
C27 H27A 0.9700 . ?
C27 H27B 0.9700 . ?
C27 C28 1.515(8) . ?
C28 H28A 0.9700 . ?
C28 H28B 0.9700 . ?
C28 C29 1.555(9) . ?
C29 H29A 0.9700 . ?
C29 H29B 0.9700 . ?
C29 C30 1.518(8) . ?
C30 H30A 0.9700 . ?
C30 H30B 0.9700 . ?

loop_
_geom_hbond_atom_site_label_D
_geom_hbond_atom_site_label_H
_geom_hbond_atom_site_label_A
_geom_hbond_distance_DH
_geom_hbond_distance_HA
_geom_hbond_distance_DA
_geom_hbond_angle_DHA
_geom_hbond_site_symmetry_A
_geom_hbond_publ_flag
O1 H1 O11 0.92(4) 1.69(4) 2.575(3) 161(4) . yes
O7 H7 O8 0.95(6) 1.80(6) 2.735(3) 168(5) . yes
O11 H11A O9 0.93(4) 1.83(4) 2.744(3) 167(4) . yes

loop_
_geom_torsion_atom_site_label_1
_geom_torsion_atom_site_label_2
_geom_torsion_atom_site_label_3
_geom_torsion_atom_site_label_4
_geom_torsion
_geom_torsion_site_symmetry_1
_geom_torsion_site_symmetry_2
_geom_torsion_site_symmetry_3
_geom_torsion_site_symmetry_4
_geom_torsion_publ_flag
Fe1 O1 C1 C2 47.4(2) . . . . ?
Fe1 O7 C18 C19 -141.61(19) . . . . ?
Fe1 O7 C18 C23 94.4(2) . . . . ?
Fe1 N1 C2 C1 9.9(2) . . . . ?
Fe1 N1 C2 C3 -111.29(16) . . . . ?
Fe1 N1 C2 C5 132.35(15) . . . . ?
Fe1 N1 C4 O2 138.66(14) . . . . ?
Fe1 N1 C4 C7 18.9(2) . . . . ?
Fe1 N1 C6 O3 -154.99(14) . . . . ?
Fe1 N1 C6 C12 -36.3(2) . . . . ?
Fe1 N2 C7 C4 9.1(3) . . . . ?
Fe1 N2 C7 C8 -172.06(18) . . . . ?
Fe1 N2 C11 C10 173.6(2) . . . . ?
Fe1 N3 C12 C6 1.4(3) . . . . ?
Fe1 N3 C12 C13 179.0(2) . . . . ?
Fe1 N3 C16 C15 -176.9(2) . . . . ?
O1 C1 C2 N1 -35.8(3) . . . . ?
O1 C1 C2 C3 79.0(2) . . . . ?
O1 C1 C2 C5 -152.3(2) . . . . ?
O2 C4 C7 N2 -137.0(2) . . . . ?
O2 C4 C7 C8 44.2(3) . . . . ?
O3 C6 C12 N3 140.2(2) . . . . ?
O3 C6 C12 C13 -37.5(3) . . . . ?
O4 S1 C17 F1 179.6(2) . . . . ?
O4 S1 C17 F2 -60.1(2) . . . . ?
O4 S1 C17 F3 59.9(2) . . . . ?
O5 S1 O4 Fe1 -23.1(4) . . . . ?
O5 S1 C17 F1 59.5(2) . . . . ?
O5 S1 C17 F2 179.8(2) . . . . ?
O5 S1 C17 F3 -60.2(2) . . . . ?
O6 S1 O4 Fe1 113.7(3) . . . . ?
O6 S1 C17 F1 -63.1(2) . . . . ?
O6 S1 C17 F2 57.1(2) . . . . ?
O6 S1 C17 F3 177.2(2) . . . . ?
O7 C18 C19 C20 179.7(2) . . . . ?
O7 C18 C23 C22 -179.9(2) . . . . ?
N1 C2 C3 O2 -33.6(2) . . . . ?
N1 C2 C5 O3 9.3(2) . . . . ?
N1 C4 C7 N2 -18.9(3) . . . . ?
N1 C4 C7 C8 162.3(2) . . . . ?
N1 C6 C12 N3 24.4(3) . . . . ?
N1 C6 C12 C13 -153.3(2) . . . . ?
N2 C7 C8 C9 -1.8(4) . . . . ?
N3 C12 C13 C14 -1.9(4) . . . . ?
C1 C2 C3 O2 -153.89(19) . . . . ?
C1 C2 C5 O3 130.5(2) . . . . ?
C2 N1 C4 O2 16.5(2) . . . . ?
C2 N1 C4 C7 -103.3(2) . . . . ?
C2 N1 C6 O3 -35.0(2) . . . . ?
C2 N1 C6 C12 83.7(2) . . . . ?
C3 O2 C4 N1 -38.5(2) . . . . ?
C3 O2 C4 C7 82.5(2) . . . . ?
C3 C2 C5 O3 -100.2(2) . . . . ?
C4 O2 C3 C2 44.8(2) . . . . ?
C4 N1 C2 C1 131.6(2) . . . . ?
C4 N1 C2 C3 10.4(2) . . . . ?
C4 N1 C2 C5 -105.9(2) . . . . ?
C4 N1 C6 O3 79.0(2) . . . . ?
C4 N1 C6 C12 -162.35(19) . . . . ?
C4 C7 C8 C9 176.9(2) . . . . ?
C5 O3 C6 N1 41.9(2) . . . . ?
C5 O3 C6 C12 -76.4(2) . . . . ?
C5 C2 C3 O2 76.6(2) . . . . ?
C6 O3 C5 C2 -31.2(2) . . . . ?
C6 N1 C2 C1 -107.5(2) . . . . ?
C6 N1 C2 C3 131.25(18) . . . . ?
C6 N1 C2 C5 14.9(2) . . . . ?
C6 N1 C4 O2 -97.0(2) . . . . ?
C6 N1 C4 C7 143.26(19) . . . . ?
C6 C12 C13 C14 175.7(2) . . . . ?
C7 N2 C11 C10 -1.1(4) . . . . ?
C7 C8 C9 C10 -1.2(4) . . . . ?
C8 C9 C10 C11 3.0(4) . . . . ?
C9 C10 C11 N2 -1.9(4) . . . . ?
C11 N2 C7 C4 -175.8(2) . . . . ?
C11 N2 C7 C8 3.0(4) . . . . ?
C12 N3 C16 C15 0.9(4) . . . . ?
C12 C13 C14 C15 1.0(4) . . . . ?
C13 C14 C15 C16 0.7(5) . . . . ?
C14 C15 C16 N3 -1.7(4) . . . . ?
C16 N3 C12 C6 -176.7(2) . . . . ?
C16 N3 C12 C13 1.0(4) . . . . ?
C17 S1 O4 Fe1 -136.0(3) . . . . ?
C18 C19 C20 C21 54.9(3) . . . . ?
C19 C18 C23 C22 57.4(3) . . . . ?
C19 C20 C21 C22 -54.3(4) . . . . ?
C20 C21 C22 C23 54.9(4) . . . . ?
C21 C22 C23 C18 -55.8(3) . . . . ?
C23 C18 C19 C20 -57.0(3) . . . . ?
O8 S2 C24 F4 -177.5(2) . . . . ?
O8 S2 C24 F5 63.5(3) . . . . ?
O8 S2 C24 F6 -58.5(3) . . . . ?
O9 S2 C24 F4 -58.2(2) . . . . ?
O9 S2 C24 F5 -177.2(3) . . . . ?
O9 S2 C24 F6 60.8(3) . . . . ?
O10 S2 C24 F4 61.6(2) . . . . ?
O10 S2 C24 F5 -57.3(3) . . . . ?
O10 S2 C24 F6 -179.4(2) . . . . ?
O11 C25 C26 C27 68.7(4) . . . . ?
O11 C25 C30 C29 -66.9(4) . . . . ?
C25 C26 C27 C28 53.3(5) . . . . ?
C26 C25 C30 C29 54.5(5) . . . . ?
C26 C27 C28 C29 -52.8(6) . . . . ?
C27 C28 C29 C30 54.2(6) . . . . ?
C28 C29 C30 C25 -55.3(6) . . . . ?
C30 C25 C26 C27 -54.4(5) . . . . ?
